data_7007997
loop_
_publ_author_name
'B\'eni, Zolt\'an'
'Ros, Renzo'
'Tassan, Augusto'
'Scopelliti, Rosario'
'Roulet, Raymond'

_publ_section_title
;
 Oxidative addition of iodo-acetonitrile and of elemental halogens to
 [Pt3(mu-CO)3(PCy3)3].
;
_journal_issue 2
_journal_name_full 'Dalton transactions (Cambridge, England : 2003)'
_journal_page_first 315
_journal_page_last 325
_journal_paper_doi 10.1039/b415311a
_journal_year 2005
_chemical_formula_moiety 'C38 H66 Cl2 I2 O2 P2 Pt2 Sn, 2(C H2 Cl2)'
_chemical_formula_sum 'C40 H70 Cl6 I2 O2 P2 Pt2 Sn'
_chemical_formula_weight 1620.27
_chemical_name_systematic
;
?
;
_space_group_IT_number 2
_symmetry_cell_setting triclinic
_symmetry_space_group_name_Hall '-P 1'
_symmetry_space_group_name_H-M 'P -1'
_atom_sites_solution_hydrogens geom
_atom_sites_solution_primary direct
_atom_sites_solution_secondary difmap
_audit_creation_method SHELXL-97
_cell_angle_alpha 86.04(4)
_cell_angle_beta 81.16(3)
_cell_angle_gamma 75.72(5)
_cell_formula_units_Z 2
_cell_length_a 11.857(5)
_cell_length_b 13.136(10)
_cell_length_c 18.235(6)
_cell_measurement_reflns_used 1083
_cell_measurement_temperature 140(2)
_cell_measurement_theta_max 16.0424
_cell_measurement_theta_min 1.58715
_cell_volume 2718(3)
_computing_cell_refinement 'Oxford Diffraction, CrysAlis RED'
_computing_data_collection 'marresearch mar345'
_computing_data_reduction 'Oxford Diffraction, CrysAlis RED'
_computing_molecular_graphics 'Bruker SHELXTL'
_computing_publication_material 'Bruker SHELXTL'
_computing_structure_refinement 'SHELXL-97 (Sheldrick, 1997)'
_computing_structure_solution 'SHELXS-97 (Sheldrick, 1990)'
_diffrn_ambient_temperature 140(2)
_diffrn_measured_fraction_theta_full 0.937
_diffrn_measured_fraction_theta_max 0.937
_diffrn_measurement_device_type 'marresearch mar345 IPDS'
_diffrn_measurement_method '60 images with deltaphi = 3 deg. and exp. time = 180 sec.'
_diffrn_radiation_monochromator graphite
_diffrn_radiation_source 'fine-focus sealed tube'
_diffrn_radiation_type MoK\a
_diffrn_radiation_wavelength 0.71070
_diffrn_reflns_av_R_equivalents 0.1053
_diffrn_reflns_av_sigmaI/netI 0.1216
_diffrn_reflns_limit_h_max 14
_diffrn_reflns_limit_h_min -12
_diffrn_reflns_limit_k_max 15
_diffrn_reflns_limit_k_min -15
_diffrn_reflns_limit_l_max 21
_diffrn_reflns_limit_l_min -21
_diffrn_reflns_number 17683
_diffrn_reflns_theta_full 25.03
_diffrn_reflns_theta_max 25.03
_diffrn_reflns_theta_min 2.98
_exptl_absorpt_coefficient_mu 7.109
_exptl_absorpt_correction_T_max 0.5268
_exptl_absorpt_correction_T_min 0.2680
_exptl_absorpt_correction_type multi-scan
_exptl_absorpt_process_details
;
[c.f. r.h. blessing, acta cryst. (1995), a51, 33-38]
;
_exptl_crystal_colour yellow
_exptl_crystal_density_diffrn 1.980
_exptl_crystal_density_method 'not measured'
_exptl_crystal_description irregular
_exptl_crystal_F_000 1540
_exptl_crystal_size_max 0.18
_exptl_crystal_size_mid 0.13
_exptl_crystal_size_min 0.12
_refine_diff_density_max 5.931
_refine_diff_density_min -3.927
_refine_diff_density_rms 0.375
_refine_ls_extinction_method none
_refine_ls_goodness_of_fit_ref 1.098
_refine_ls_hydrogen_treatment mixed
_refine_ls_matrix_type full
_refine_ls_number_parameters 496
_refine_ls_number_reflns 9006
_refine_ls_number_restraints 0
_refine_ls_restrained_S_all 1.098
_refine_ls_R_factor_all 0.1579
_refine_ls_R_factor_gt 0.1260
_refine_ls_shift/su_max 0.000
_refine_ls_shift/su_mean 0.000
_refine_ls_structure_factor_coef Fsqd
_refine_ls_weighting_details 'calc w=1/[\s^2^(Fo^2^)+(0.2000P)^2^+0.0000P] where P=(Fo^2^+2Fc^2^)/3'
_refine_ls_weighting_scheme calc
_refine_ls_wR_factor_gt 0.3244
_refine_ls_wR_factor_ref 0.3586
_reflns_number_gt 4670
_reflns_number_total 9006
_reflns_threshold_expression >2sigma(I)
_cod_data_source_file b415311a.txt
_cod_data_source_block roulet27
_cod_depositor_comments
;
The following automatic conversions were performed:
'_symmetry_cell_setting' value 'Triclinic' changed to 'triclinic'
according to '/home/saulius/struct/CIF-dictionaries/cif_core.dic'
dictionary named 'cif_core.dic' version 2.4.1 from 2010-06-29.

Automatic conversion script
Id: cif_fix_enum 1527 2010-12-29 10:47:43Z saulius 
;
_cod_original_sg_symbol_H-M P-1
_cod_database_code 7007997

loop_
_symmetry_equiv_pos_as_xyz
'x, y, z'
'-x, -y, -z'

loop_
_atom_site_label
_atom_site_type_symbol
_atom_site_fract_x
_atom_site_fract_y
_atom_site_fract_z
_atom_site_U_iso_or_equiv
_atom_site_adp_type
_atom_site_occupancy
_atom_site_symmetry_multiplicity
_atom_site_calc_flag
_atom_site_refinement_flags
_atom_site_disorder_assembly
_atom_site_disorder_group
Pt1 Pt 0.07014(8) 0.09696(9) 0.32834(5) 0.0735(4) Uani 1 1 d . . .
Pt2 Pt 0.37953(8) 0.09991(9) 0.16661(5) 0.0748(4) Uani 1 1 d . . .
I1 I 0.23303(15) 0.15722(17) 0.38515(10) 0.0841(5) Uani 1 1 d . . .
I2 I 0.18248(16) 0.16391(18) 0.10898(10) 0.0867(6) Uani 1 1 d . . .
Sn1 Sn 0.25674(15) -0.01714(16) 0.24970(9) 0.0758(5) Uani 1 1 d . . .
Cl1 Cl 0.3688(6) -0.1496(7) 0.3289(4) 0.092(2) Uani 1 1 d . . .
Cl2 Cl 0.2157(7) -0.1496(7) 0.1740(4) 0.095(2) Uani 1 1 d . . .
P1 P -0.0894(6) 0.2204(6) 0.3911(4) 0.0733(16) Uani 1 1 d . . .
P2 P 0.4742(6) 0.2242(6) 0.0985(4) 0.0759(17) Uani 1 1 d . . .
O1 O -0.0803(17) 0.019(2) 0.2447(11) 0.105(7) Uani 1 1 d . . .
O2 O 0.5756(18) 0.0092(19) 0.2532(12) 0.098(6) Uani 1 1 d . . .
C1 C -0.016(2) 0.045(2) 0.2780(12) 0.070(6) Uani 1 1 d . . .
C2 C 0.501(2) 0.040(2) 0.2179(15) 0.076(6) Uani 1 1 d . . .
C3 C -0.1191(17) 0.339(3) 0.3298(15) 0.092(10) Uani 1 1 d . . .
H3 H -0.1850 0.3905 0.3585 0.111 Uiso 1 1 calc R . .
C4 C -0.164(3) 0.324(2) 0.2588(14) 0.081(7) Uani 1 1 d . . .
H4A H -0.2356 0.2969 0.2713 0.097 Uiso 1 1 calc R . .
H4B H -0.1037 0.2713 0.2287 0.097 Uiso 1 1 calc R . .
C5 C -0.192(3) 0.427(3) 0.2136(19) 0.093(8) Uani 1 1 d . . .
H5A H -0.2168 0.4127 0.1666 0.112 Uiso 1 1 calc R . .
H5B H -0.2593 0.4760 0.2416 0.112 Uiso 1 1 calc R . .
C6 C -0.092(3) 0.478(3) 0.1958(15) 0.089(8) Uani 1 1 d . . .
H6A H -0.1177 0.5461 0.1688 0.106 Uiso 1 1 calc R . .
H6B H -0.0274 0.4330 0.1630 0.106 Uiso 1 1 calc R . .
C7 C -0.046(3) 0.498(3) 0.266(2) 0.112(12) Uani 1 1 d . . .
H7A H -0.1071 0.5512 0.2949 0.134 Uiso 1 1 calc R . .
H7B H 0.0242 0.5263 0.2516 0.134 Uiso 1 1 calc R . .
C8 C -0.013(2) 0.394(3) 0.3160(15) 0.092(9) Uani 1 1 d . . .
H8A H 0.0573 0.3449 0.2909 0.110 Uiso 1 1 calc R . .
H8B H 0.0047 0.4116 0.3641 0.110 Uiso 1 1 calc R . .
C9 C -0.2290(19) 0.171(2) 0.4069(14) 0.072(6) Uani 1 1 d . . .
H9 H -0.2402 0.1630 0.3545 0.086 Uiso 1 1 calc R . .
C10 C -0.218(2) 0.060(2) 0.4377(14) 0.080(7) Uani 1 1 d . . .
H10A H -0.1474 0.0136 0.4107 0.096 Uiso 1 1 calc R . .
H10B H -0.2075 0.0576 0.4907 0.096 Uiso 1 1 calc R . .
C11 C -0.319(3) 0.021(2) 0.4315(18) 0.090(8) Uani 1 1 d . . .
H11A H -0.3151 -0.0442 0.4621 0.108 Uiso 1 1 calc R . .
H11B H -0.3153 0.0036 0.3792 0.108 Uiso 1 1 calc R . .
C12 C -0.436(3) 0.097(2) 0.4550(15) 0.086(7) Uani 1 1 d . . .
H12A H -0.4479 0.1016 0.5097 0.103 Uiso 1 1 calc R . .
H12B H -0.4992 0.0673 0.4419 0.103 Uiso 1 1 calc R . .
C13 C -0.452(2) 0.210(3) 0.4207(16) 0.084(8) Uani 1 1 d . . .
H13A H -0.5251 0.2565 0.4450 0.101 Uiso 1 1 calc R . .
H13B H -0.4567 0.2098 0.3670 0.101 Uiso 1 1 calc R . .
C14 C -0.3400(19) 0.253(3) 0.4328(13) 0.084(8) Uani 1 1 d . . .
H14A H -0.3405 0.3200 0.4041 0.101 Uiso 1 1 calc R . .
H14B H -0.3436 0.2663 0.4860 0.101 Uiso 1 1 calc R . .
C15 C -0.067(2) 0.262(2) 0.4789(14) 0.076(7) Uani 1 1 d . . .
H15 H 0.0147 0.2741 0.4703 0.091 Uiso 1 1 calc R . .
C16 C -0.0630(18) 0.1655(19) 0.5441(12) 0.064(6) Uani 1 1 d . . .
H16A H -0.1426 0.1554 0.5626 0.077 Uiso 1 1 calc R . .
H16B H -0.0113 0.0982 0.5256 0.077 Uiso 1 1 calc R . .
C17 C -0.012(2) 0.209(3) 0.6038(15) 0.085(8) Uani 1 1 d . . .
H17A H -0.0007 0.1564 0.6451 0.102 Uiso 1 1 calc R . .
H17B H 0.0665 0.2199 0.5824 0.102 Uiso 1 1 calc R . .
C18 C -0.087(3) 0.311(3) 0.6342(14) 0.096(9) Uani 1 1 d . . .
H18A H -0.0520 0.3306 0.6755 0.115 Uiso 1 1 calc R . .
H18B H -0.1661 0.3014 0.6542 0.115 Uiso 1 1 calc R . .
C19 C -0.096(3) 0.397(3) 0.5749(17) 0.094(9) Uani 1 1 d . . .
H19A H -0.0174 0.4093 0.5571 0.113 Uiso 1 1 calc R . .
H19B H -0.1474 0.4628 0.5960 0.113 Uiso 1 1 calc R . .
C20 C -0.147(3) 0.367(3) 0.5098(16) 0.094(9) Uani 1 1 d . . .
H20A H -0.1513 0.4232 0.4705 0.113 Uiso 1 1 calc R . .
H20B H -0.2279 0.3582 0.5266 0.113 Uiso 1 1 calc R . .
C21 C 0.4239(19) 0.268(2) 0.0062(11) 0.063(5) Uani 1 1 d . . .
H21 H 0.3361 0.2838 0.0140 0.075 Uiso 1 1 calc R . .
C22 C 0.470(3) 0.1767(19) -0.0518(12) 0.073(6) Uani 1 1 d . . .
H22A H 0.5550 0.1691 -0.0704 0.087 Uiso 1 1 calc R . .
H22B H 0.4589 0.1088 -0.0289 0.087 Uiso 1 1 calc R . .
C23 C 0.395(3) 0.212(3) -0.1151(17) 0.107(11) Uani 1 1 d . . .
H23A H 0.4155 0.1576 -0.1528 0.128 Uiso 1 1 calc R . .
H23B H 0.3109 0.2222 -0.0950 0.128 Uiso 1 1 calc R . .
C24 C 0.417(3) 0.311(3) -0.1496(16) 0.098(9) Uani 1 1 d . . .
H24A H 0.3690 0.3328 -0.1907 0.118 Uiso 1 1 calc R . .
H24B H 0.5004 0.3002 -0.1710 0.118 Uiso 1 1 calc R . .
C25 C 0.385(2) 0.401(2) -0.0933(13) 0.078(7) Uani 1 1 d . . .
H25A H 0.4026 0.4658 -0.1182 0.093 Uiso 1 1 calc R . .
H25B H 0.3002 0.4159 -0.0739 0.093 Uiso 1 1 calc R . .
C26 C 0.458(2) 0.366(3) -0.0290(18) 0.095(9) Uani 1 1 d . . .
H26A H 0.5434 0.3505 -0.0480 0.114 Uiso 1 1 calc R . .
H26B H 0.4405 0.4222 0.0076 0.114 Uiso 1 1 calc R . .
C27 C 0.637(2) 0.173(2) 0.0905(15) 0.081(8) Uani 1 1 d . . .
H27 H 0.6533 0.1621 0.1431 0.098 Uiso 1 1 calc R . .
C28 C 0.686(2) 0.066(2) 0.0582(15) 0.080(7) Uani 1 1 d . . .
H28A H 0.6810 0.0711 0.0043 0.096 Uiso 1 1 calc R . .
H28B H 0.6377 0.0176 0.0817 0.096 Uiso 1 1 calc R . .
C29 C 0.814(2) 0.023(2) 0.0709(16) 0.080(7) Uani 1 1 d . . .
H29A H 0.8456 -0.0453 0.0462 0.096 Uiso 1 1 calc R . .
H29B H 0.8172 0.0103 0.1247 0.096 Uiso 1 1 calc R . .
C30 C 0.888(2) 0.100(3) 0.0395(17) 0.089(8) Uani 1 1 d . . .
H30A H 0.8935 0.1046 -0.0153 0.107 Uiso 1 1 calc R . .
H30B H 0.9687 0.0738 0.0521 0.107 Uiso 1 1 calc R . .
C31 C 0.836(2) 0.212(2) 0.0704(19) 0.090(8) Uani 1 1 d . . .
H31A H 0.8392 0.2105 0.1244 0.108 Uiso 1 1 calc R . .
H31B H 0.8826 0.2613 0.0457 0.108 Uiso 1 1 calc R . .
C32 C 0.711(2) 0.249(3) 0.0560(17) 0.091(9) Uani 1 1 d . . .
H32A H 0.7091 0.2560 0.0018 0.109 Uiso 1 1 calc R . .
H32B H 0.6765 0.3194 0.0771 0.109 Uiso 1 1 calc R . .
C33 C 0.444(2) 0.345(2) 0.1555(15) 0.083(8) Uani 1 1 d . . .
H33 H 0.4902 0.3926 0.1267 0.099 Uiso 1 1 calc R . .
C34 C 0.488(3) 0.325(2) 0.2323(17) 0.094(9) Uani 1 1 d . . .
H34A H 0.4500 0.2742 0.2625 0.113 Uiso 1 1 calc R . .
H34B H 0.5741 0.2963 0.2258 0.113 Uiso 1 1 calc R . .
C35 C 0.457(3) 0.430(3) 0.2716(14) 0.102(10) Uani 1 1 d . . .
H35A H 0.4739 0.4143 0.3233 0.122 Uiso 1 1 calc R . .
H35B H 0.5109 0.4725 0.2471 0.122 Uiso 1 1 calc R . .
C36 C 0.333(4) 0.496(3) 0.275(3) 0.129(15) Uani 1 1 d . . .
H36A H 0.2791 0.4618 0.3092 0.155 Uiso 1 1 calc R . .
H36B H 0.3282 0.5655 0.2941 0.155 Uiso 1 1 calc R . .
C37 C 0.293(3) 0.511(3) 0.203(2) 0.119(13) Uani 1 1 d . . .
H37A H 0.3354 0.5584 0.1716 0.143 Uiso 1 1 calc R . .
H37B H 0.2085 0.5452 0.2090 0.143 Uiso 1 1 calc R . .
C38 C 0.314(2) 0.405(3) 0.1604(16) 0.087(8) Uani 1 1 d . . .
H38A H 0.2638 0.3601 0.1873 0.105 Uiso 1 1 calc R . .
H38B H 0.2927 0.4205 0.1098 0.105 Uiso 1 1 calc R . .
Cl3 Cl -0.1694(12) -0.2148(13) 0.2312(7) 0.154(4) Uani 1 1 d . . .
Cl4 Cl -0.018(3) -0.2928(18) 0.0936(11) 0.309(18) Uani 1 1 d . . .
C39 C -0.038(4) -0.221(5) 0.171(3) 0.18(2) Uani 1 1 d . . .
H39A H -0.0339 -0.1483 0.1555 0.214 Uiso 1 1 calc R . .
H39B H 0.0277 -0.2508 0.1998 0.214 Uiso 1 1 calc R . .
Cl5 Cl 0.7303(12) 0.6773(14) 0.4348(9) 0.170(5) Uani 1 1 d . . .
Cl6 Cl 0.5594(14) 0.5716(14) 0.4094(13) 0.199(7) Uani 1 1 d . . .
C40 C 0.635(4) 0.675(4) 0.382(3) 0.141(16) Uani 1 1 d . . .
H40A H 0.6746 0.6644 0.3306 0.169 Uiso 1 1 calc R . .
H40B H 0.5767 0.7432 0.3839 0.169 Uiso 1 1 calc R . .

loop_
_atom_site_aniso_label
_atom_site_aniso_U_11
_atom_site_aniso_U_22
_atom_site_aniso_U_33
_atom_site_aniso_U_23
_atom_site_aniso_U_13
_atom_site_aniso_U_12
Pt1 0.0659(6) 0.0915(8) 0.0587(5) -0.0049(5) -0.0017(4) -0.0145(5)
Pt2 0.0670(6) 0.0948(8) 0.0594(5) -0.0049(5) -0.0018(4) -0.0166(5)
I1 0.0676(9) 0.1116(15) 0.0719(10) -0.0136(9) -0.0052(7) -0.0188(9)
I2 0.0736(10) 0.1117(15) 0.0745(10) 0.0027(9) -0.0105(8) -0.0232(9)
Sn1 0.0693(9) 0.0915(13) 0.0617(9) -0.0048(8) 0.0023(7) -0.0166(8)
Cl1 0.084(4) 0.106(5) 0.074(4) 0.005(3) 0.000(3) -0.013(4)
Cl2 0.094(4) 0.104(5) 0.080(4) -0.015(4) 0.014(3) -0.023(4)
P1 0.067(3) 0.084(4) 0.067(3) -0.008(3) -0.001(3) -0.019(3)
P2 0.068(3) 0.091(5) 0.066(3) -0.007(3) 0.002(3) -0.018(3)
O1 0.074(11) 0.16(2) 0.071(11) -0.022(12) 0.006(9) -0.020(12)
O2 0.082(12) 0.111(16) 0.092(13) -0.010(12) 0.001(11) -0.011(11)
C1 0.088(15) 0.082(16) 0.048(10) 0.016(11) -0.041(12) -0.020(12)
C2 0.068(14) 0.082(17) 0.074(15) 0.002(13) -0.015(12) -0.007(12)
C3 0.029(9) 0.14(3) 0.081(16) 0.038(16) 0.012(10) 0.002(11)
C4 0.102(18) 0.080(17) 0.076(15) -0.002(13) -0.044(14) -0.032(14)
C5 0.095(19) 0.09(2) 0.10(2) 0.015(17) -0.022(17) -0.034(16)
C6 0.083(16) 0.12(2) 0.068(14) -0.023(15) -0.007(13) -0.034(16)
C7 0.089(19) 0.12(3) 0.12(3) 0.04(2) 0.004(18) -0.035(18)
C8 0.080(16) 0.14(3) 0.064(14) 0.018(16) -0.026(13) -0.041(17)
C9 0.059(12) 0.085(17) 0.084(15) -0.027(13) -0.010(11) -0.037(11)
C10 0.071(14) 0.10(2) 0.058(12) 0.020(13) -0.018(11) -0.001(13)
C11 0.089(17) 0.075(18) 0.10(2) 0.017(15) 0.007(15) -0.022(14)
C12 0.11(2) 0.084(19) 0.069(15) 0.005(13) -0.005(14) -0.033(15)
C13 0.057(12) 0.11(2) 0.079(16) -0.001(15) -0.017(12) -0.013(13)
C14 0.056(12) 0.14(3) 0.053(11) 0.016(14) -0.028(10) -0.016(13)
C15 0.058(12) 0.083(17) 0.080(15) -0.008(12) 0.019(11) -0.019(11)
C16 0.053(10) 0.079(15) 0.056(11) -0.034(10) -0.021(9) 0.010(10)
C17 0.087(16) 0.11(2) 0.070(14) 0.001(14) -0.041(14) -0.022(15)
C18 0.099(19) 0.13(3) 0.050(12) -0.010(14) -0.005(13) -0.009(18)
C19 0.076(16) 0.10(2) 0.088(18) 0.016(16) 0.007(14) -0.004(14)
C20 0.085(17) 0.11(2) 0.074(16) -0.019(15) -0.024(14) 0.009(16)
C21 0.064(11) 0.078(15) 0.051(10) -0.003(10) -0.022(9) -0.019(11)
C22 0.116(19) 0.055(13) 0.057(11) -0.003(10) -0.019(12) -0.034(13)
C23 0.14(3) 0.09(2) 0.082(18) -0.005(15) 0.020(19) -0.023(19)
C24 0.081(17) 0.14(3) 0.075(16) -0.004(18) -0.008(14) -0.032(18)
C25 0.088(16) 0.082(17) 0.064(13) 0.011(12) -0.029(12) -0.014(13)
C26 0.074(15) 0.10(2) 0.11(2) -0.051(18) -0.019(15) 0.003(15)
C27 0.060(12) 0.11(2) 0.073(14) 0.023(15) -0.015(11) -0.030(13)
C28 0.078(15) 0.086(18) 0.066(14) -0.006(12) -0.002(12) -0.004(13)
C29 0.070(14) 0.086(18) 0.085(16) -0.015(13) -0.033(13) -0.004(12)
C30 0.074(15) 0.12(2) 0.081(17) -0.022(16) -0.008(13) -0.029(15)
C31 0.059(13) 0.09(2) 0.11(2) -0.003(16) 0.012(13) -0.008(12)
C32 0.078(15) 0.11(2) 0.088(17) 0.017(16) 0.013(13) -0.047(15)
C33 0.093(17) 0.075(17) 0.077(15) -0.030(13) 0.028(13) -0.032(13)
C34 0.10(2) 0.075(18) 0.089(18) -0.013(14) -0.018(16) 0.009(15)
C35 0.13(3) 0.12(3) 0.046(12) -0.023(14) -0.011(14) -0.01(2)
C36 0.12(3) 0.11(3) 0.16(4) -0.04(3) 0.02(3) -0.05(2)
C37 0.073(17) 0.15(3) 0.12(3) -0.06(2) -0.002(17) 0.015(19)
C38 0.067(14) 0.12(2) 0.074(15) -0.021(15) 0.001(12) -0.026(15)
Cl3 0.147(9) 0.183(13) 0.135(9) 0.014(8) -0.038(8) -0.041(9)
Cl4 0.51(4) 0.213(19) 0.201(17) -0.092(15) 0.18(2) -0.20(2)
C39 0.13(3) 0.22(6) 0.14(4) -0.04(4) -0.01(3) 0.04(4)
Cl5 0.132(9) 0.200(15) 0.172(12) -0.035(11) 0.013(9) -0.043(9)
Cl6 0.154(11) 0.154(13) 0.30(2) -0.074(13) -0.041(13) -0.029(9)
C40 0.10(3) 0.14(4) 0.17(4) -0.03(3) -0.03(3) 0.00(2)

loop_
_atom_type_symbol
_atom_type_description
_atom_type_scat_dispersion_real
_atom_type_scat_dispersion_imag
_atom_type_scat_source
C C 0.0033 0.0016 'International Tables Vol C Tables 4.2.6.8 and 6.1.1.4'
H H 0.0000 0.0000 'International Tables Vol C Tables 4.2.6.8 and 6.1.1.4'
O O 0.0106 0.0060 'International Tables Vol C Tables 4.2.6.8 and 6.1.1.4'
P P 0.1023 0.0942 'International Tables Vol C Tables 4.2.6.8 and 6.1.1.4'
Cl Cl 0.1484 0.1585 'International Tables Vol C Tables 4.2.6.8 and 6.1.1.4'
Sn Sn -0.6537 1.4246 'International Tables Vol C Tables 4.2.6.8 and 6.1.1.4'
I I -0.4742 1.8119 'International Tables Vol C Tables 4.2.6.8 and 6.1.1.4'
Pt Pt -1.7033 8.3905 'International Tables Vol C Tables 4.2.6.8 and 6.1.1.4'

loop_
_geom_angle_atom_site_label_1
_geom_angle_atom_site_label_2
_geom_angle_atom_site_label_3
_geom_angle
_geom_angle_site_symmetry_1
_geom_angle_site_symmetry_3
_geom_angle_publ_flag
C1 Pt1 P1 95.3(9) . . ?
C1 Pt1 Sn1 88.0(9) . . ?
P1 Pt1 Sn1 171.99(18) . . ?
C1 Pt1 I1 169.0(9) . . ?
P1 Pt1 I1 95.22(18) . . ?
Sn1 Pt1 I1 81.16(8) . . ?
C2 Pt2 P2 95.3(9) . . ?
C2 Pt2 Sn1 87.6(8) . . ?
P2 Pt2 Sn1 172.92(18) . . ?
C2 Pt2 I2 169.3(8) . . ?
P2 Pt2 I2 95.30(18) . . ?
Sn1 Pt2 I2 81.75(8) . . ?
Cl1 Sn1 Cl2 93.5(3) . . ?
Cl1 Sn1 Pt1 110.59(18) . . ?
Cl2 Sn1 Pt1 114.51(19) . . ?
Cl1 Sn1 Pt2 114.9(2) . . ?
Cl2 Sn1 Pt2 110.37(18) . . ?
Pt1 Sn1 Pt2 111.82(9) . . ?
C15 P1 C3 106.9(15) . . ?
C15 P1 C9 108.1(11) . . ?
C3 P1 C9 106.2(12) . . ?
C15 P1 Pt1 115.9(8) . . ?
C3 P1 Pt1 107.5(8) . . ?
C9 P1 Pt1 111.8(8) . . ?
C27 P2 C21 112.4(11) . . ?
C27 P2 C33 103.8(14) . . ?
C21 P2 C33 107.2(13) . . ?
C27 P2 Pt2 109.5(9) . . ?
C21 P2 Pt2 114.8(8) . . ?
C33 P2 Pt2 108.5(8) . . ?
O1 C1 Pt1 174(2) . . ?
O2 C2 Pt2 175(3) . . ?
C4 C3 C8 113(2) . . ?
C4 C3 P1 115(2) . . ?
C8 C3 P1 112.1(16) . . ?
C4 C3 H3 105.4 . . ?
C8 C3 H3 105.4 . . ?
P1 C3 H3 105.4 . . ?
C3 C4 C5 111(2) . . ?
C3 C4 H4A 109.4 . . ?
C5 C4 H4A 109.4 . . ?
C3 C4 H4B 109.4 . . ?
C5 C4 H4B 109.4 . . ?
H4A C4 H4B 108.0 . . ?
C6 C5 C4 114(3) . . ?
C6 C5 H5A 108.8 . . ?
C4 C5 H5A 108.8 . . ?
C6 C5 H5B 108.8 . . ?
C4 C5 H5B 108.8 . . ?
H5A C5 H5B 107.7 . . ?
C5 C6 C7 111(3) . . ?
C5 C6 H6A 109.3 . . ?
C7 C6 H6A 109.3 . . ?
C5 C6 H6B 109.3 . . ?
C7 C6 H6B 109.3 . . ?
H6A C6 H6B 108.0 . . ?
C6 C7 C8 112(3) . . ?
C6 C7 H7A 109.1 . . ?
C8 C7 H7A 109.1 . . ?
C6 C7 H7B 109.1 . . ?
C8 C7 H7B 109.1 . . ?
H7A C7 H7B 107.9 . . ?
C3 C8 C7 110(2) . . ?
C3 C8 H8A 109.7 . . ?
C7 C8 H8A 109.7 . . ?
C3 C8 H8B 109.7 . . ?
C7 C8 H8B 109.7 . . ?
H8A C8 H8B 108.2 . . ?
C14 C9 C10 118(2) . . ?
C14 C9 P1 115.1(18) . . ?
C10 C9 P1 116.4(17) . . ?
C14 C9 H9 100.9 . . ?
C10 C9 H9 100.9 . . ?
P1 C9 H9 100.9 . . ?
C11 C10 C9 112(2) . . ?
C11 C10 H10A 109.1 . . ?
C9 C10 H10A 109.1 . . ?
C11 C10 H10B 109.1 . . ?
C9 C10 H10B 109.1 . . ?
H10A C10 H10B 107.9 . . ?
C10 C11 C12 115(3) . . ?
C10 C11 H11A 108.5 . . ?
C12 C11 H11A 108.5 . . ?
C10 C11 H11B 108.5 . . ?
C12 C11 H11B 108.5 . . ?
H11A C11 H11B 107.5 . . ?
C11 C12 C13 116(2) . . ?
C11 C12 H12A 108.3 . . ?
C13 C12 H12A 108.3 . . ?
C11 C12 H12B 108.3 . . ?
C13 C12 H12B 108.3 . . ?
H12A C12 H12B 107.4 . . ?
C12 C13 C14 108(2) . . ?
C12 C13 H13A 110.1 . . ?
C14 C13 H13A 110.1 . . ?
C12 C13 H13B 110.1 . . ?
C14 C13 H13B 110.1 . . ?
H13A C13 H13B 108.4 . . ?
C9 C14 C13 109(2) . . ?
C9 C14 H14A 110.0 . . ?
C13 C14 H14A 110.0 . . ?
C9 C14 H14B 110.0 . . ?
C13 C14 H14B 110.0 . . ?
H14A C14 H14B 108.3 . . ?
C20 C15 C16 111(2) . . ?
C20 C15 P1 118.0(19) . . ?
C16 C15 P1 111.3(17) . . ?
C20 C15 H15 105.3 . . ?
C16 C15 H15 105.3 . . ?
P1 C15 H15 105.3 . . ?
C17 C16 C15 101(2) . . ?
C17 C16 H16A 111.6 . . ?
C15 C16 H16A 111.6 . . ?
C17 C16 H16B 111.6 . . ?
C15 C16 H16B 111.6 . . ?
H16A C16 H16B 109.4 . . ?
C18 C17 C16 114(2) . . ?
C18 C17 H17A 108.7 . . ?
C16 C17 H17A 108.7 . . ?
C18 C17 H17B 108.7 . . ?
C16 C17 H17B 108.7 . . ?
H17A C17 H17B 107.6 . . ?
C17 C18 C19 111(2) . . ?
C17 C18 H18A 109.4 . . ?
C19 C18 H18A 109.4 . . ?
C17 C18 H18B 109.4 . . ?
C19 C18 H18B 109.4 . . ?
H18A C18 H18B 108.0 . . ?
C18 C19 C20 111(3) . . ?
C18 C19 H19A 109.5 . . ?
C20 C19 H19A 109.5 . . ?
C18 C19 H19B 109.5 . . ?
C20 C19 H19B 109.5 . . ?
H19A C19 H19B 108.1 . . ?
C19 C20 C15 108(2) . . ?
C19 C20 H20A 110.0 . . ?
C15 C20 H20A 110.0 . . ?
C19 C20 H20B 110.0 . . ?
C15 C20 H20B 110.0 . . ?
H20A C20 H20B 108.4 . . ?
C26 C21 C22 108.1(19) . . ?
C26 C21 P2 115.7(17) . . ?
C22 C21 P2 110.7(15) . . ?
C26 C21 H21 107.3 . . ?
C22 C21 H21 107.3 . . ?
P2 C21 H21 107.3 . . ?
C23 C22 C21 104(2) . . ?
C23 C22 H22A 110.9 . . ?
C21 C22 H22A 110.9 . . ?
C23 C22 H22B 110.9 . . ?
C21 C22 H22B 110.9 . . ?
H22A C22 H22B 108.9 . . ?
C24 C23 C22 110(3) . . ?
C24 C23 H23A 109.7 . . ?
C22 C23 H23A 109.7 . . ?
C24 C23 H23B 109.7 . . ?
C22 C23 H23B 109.7 . . ?
H23A C23 H23B 108.2 . . ?
C23 C24 C25 112(2) . . ?
C23 C24 H24A 109.2 . . ?
C25 C24 H24A 109.2 . . ?
C23 C24 H24B 109.2 . . ?
C25 C24 H24B 109.2 . . ?
H24A C24 H24B 107.9 . . ?
C26 C25 C24 109(2) . . ?
C26 C25 H25A 109.9 . . ?
C24 C25 H25A 109.9 . . ?
C26 C25 H25B 109.9 . . ?
C24 C25 H25B 109.9 . . ?
H25A C25 H25B 108.3 . . ?
C21 C26 C25 106(2) . . ?
C21 C26 H26A 110.5 . . ?
C25 C26 H26A 110.5 . . ?
C21 C26 H26B 110.5 . . ?
C25 C26 H26B 110.5 . . ?
H26A C26 H26B 108.7 . . ?
C28 C27 C32 111(2) . . ?
C28 C27 P2 116(2) . . ?
C32 C27 P2 116(2) . . ?
C28 C27 H27 104.2 . . ?
C32 C27 H27 104.2 . . ?
P2 C27 H27 104.2 . . ?
C27 C28 C29 111(2) . . ?
C27 C28 H28A 109.5 . . ?
C29 C28 H28A 109.5 . . ?
C27 C28 H28B 109.5 . . ?
C29 C28 H28B 109.5 . . ?
H28A C28 H28B 108.1 . . ?
C28 C29 C30 110(2) . . ?
C28 C29 H29A 109.6 . . ?
C30 C29 H29A 109.6 . . ?
C28 C29 H29B 109.6 . . ?
C30 C29 H29B 109.6 . . ?
H29A C29 H29B 108.1 . . ?
C29 C30 C31 112(2) . . ?
C29 C30 H30A 109.1 . . ?
C31 C30 H30A 109.1 . . ?
C29 C30 H30B 109.1 . . ?
C31 C30 H30B 109.1 . . ?
H30A C30 H30B 107.9 . . ?
C32 C31 C30 109(3) . . ?
C32 C31 H31A 109.9 . . ?
C30 C31 H31A 109.9 . . ?
C32 C31 H31B 109.9 . . ?
C30 C31 H31B 109.9 . . ?
H31A C31 H31B 108.3 . . ?
C31 C32 C27 111(2) . . ?
C31 C32 H32A 109.4 . . ?
C27 C32 H32A 109.4 . . ?
C31 C32 H32B 109.4 . . ?
C27 C32 H32B 109.4 . . ?
H32A C32 H32B 108.0 . . ?
C38 C33 C34 113(2) . . ?
C38 C33 P2 111(2) . . ?
C34 C33 P2 115(2) . . ?
C38 C33 H33 105.8 . . ?
C34 C33 H33 105.8 . . ?
P2 C33 H33 105.8 . . ?
C35 C34 C33 109(2) . . ?
C35 C34 H34A 109.9 . . ?
C33 C34 H34A 109.9 . . ?
C35 C34 H34B 109.9 . . ?
C33 C34 H34B 109.9 . . ?
H34A C34 H34B 108.3 . . ?
C36 C35 C34 118(3) . . ?
C36 C35 H35A 107.8 . . ?
C34 C35 H35A 107.8 . . ?
C36 C35 H35B 107.8 . . ?
C34 C35 H35B 107.8 . . ?
H35A C35 H35B 107.2 . . ?
C37 C36 C35 112(3) . . ?
C37 C36 H36A 109.1 . . ?
C35 C36 H36A 109.1 . . ?
C37 C36 H36B 109.1 . . ?
C35 C36 H36B 109.1 . . ?
H36A C36 H36B 107.9 . . ?
C36 C37 C38 114(3) . . ?
C36 C37 H37A 108.8 . . ?
C38 C37 H37A 108.8 . . ?
C36 C37 H37B 108.8 . . ?
C38 C37 H37B 108.8 . . ?
H37A C37 H37B 107.7 . . ?
C33 C38 C37 110(2) . . ?
C33 C38 H38A 109.7 . . ?
C37 C38 H38A 109.7 . . ?
C33 C38 H38B 109.7 . . ?
C37 C38 H38B 109.7 . . ?
H38A C38 H38B 108.2 . . ?
Cl4 C39 Cl3 117(4) . . ?
Cl4 C39 H39A 108.1 . . ?
Cl3 C39 H39A 108.1 . . ?
Cl4 C39 H39B 108.1 . . ?
Cl3 C39 H39B 108.1 . . ?
H39A C39 H39B 107.3 . . ?
Cl5 C40 Cl6 113(3) . . ?
Cl5 C40 H40A 109.1 . . ?
Cl6 C40 H40A 109.1 . . ?
Cl5 C40 H40B 109.1 . . ?
Cl6 C40 H40B 109.1 . . ?
H40A C40 H40B 107.8 . . ?

loop_
_geom_bond_atom_site_label_1
_geom_bond_atom_site_label_2
_geom_bond_distance
_geom_bond_site_symmetry_2
_geom_bond_publ_flag
Pt1 C1 1.75(2) . ?
Pt1 P1 2.365(7) . ?
Pt1 Sn1 2.624(3) . ?
Pt1 I1 2.629(2) . ?
Pt2 C2 1.83(3) . ?
Pt2 P2 2.380(7) . ?
Pt2 Sn1 2.624(2) . ?
Pt2 I2 2.633(2) . ?
Sn1 Cl1 2.446(8) . ?
Sn1 Cl2 2.475(9) . ?
P1 C15 1.81(3) . ?
P1 C3 1.85(3) . ?
P1 C9 1.89(2) . ?
P2 C27 1.87(2) . ?
P2 C21 1.88(2) . ?
P2 C33 1.89(3) . ?
O1 C1 1.17(3) . ?
O2 C2 1.15(3) . ?
C3 C4 1.52(4) . ?
C3 C8 1.57(4) . ?
C3 H3 1.0000 . ?
C4 C5 1.52(4) . ?
C4 H4A 0.9900 . ?
C4 H4B 0.9900 . ?
C5 C6 1.49(4) . ?
C5 H5A 0.9900 . ?
C5 H5B 0.9900 . ?
C6 C7 1.52(5) . ?
C6 H6A 0.9900 . ?
C6 H6B 0.9900 . ?
C7 C8 1.59(4) . ?
C7 H7A 0.9900 . ?
C7 H7B 0.9900 . ?
C8 H8A 0.9900 . ?
C8 H8B 0.9900 . ?
C9 C14 1.51(4) . ?
C9 C10 1.51(4) . ?
C9 H9 1.0000 . ?
C10 C11 1.43(4) . ?
C10 H10A 0.9900 . ?
C10 H10B 0.9900 . ?
C11 C12 1.52(4) . ?
C11 H11A 0.9900 . ?
C11 H11B 0.9900 . ?
C12 C13 1.55(4) . ?
C12 H12A 0.9900 . ?
C12 H12B 0.9900 . ?
C13 C14 1.61(4) . ?
C13 H13A 0.9900 . ?
C13 H13B 0.9900 . ?
C14 H14A 0.9900 . ?
C14 H14B 0.9900 . ?
C15 C20 1.56(4) . ?
C15 C16 1.68(4) . ?
C15 H15 1.0000 . ?
C16 C17 1.53(3) . ?
C16 H16A 0.9900 . ?
C16 H16B 0.9900 . ?
C17 C18 1.49(4) . ?
C17 H17A 0.9900 . ?
C17 H17B 0.9900 . ?
C18 C19 1.51(4) . ?
C18 H18A 0.9900 . ?
C18 H18B 0.9900 . ?
C19 C20 1.53(4) . ?
C19 H19A 0.9900 . ?
C19 H19B 0.9900 . ?
C20 H20A 0.9900 . ?
C20 H20B 0.9900 . ?
C21 C26 1.51(4) . ?
C21 C22 1.60(3) . ?
C21 H21 1.0000 . ?
C22 C23 1.54(4) . ?
C22 H22A 0.9900 . ?
C22 H22B 0.9900 . ?
C23 C24 1.47(5) . ?
C23 H23A 0.9900 . ?
C23 H23B 0.9900 . ?
C24 C25 1.55(4) . ?
C24 H24A 0.9900 . ?
C24 H24B 0.9900 . ?
C25 C26 1.54(4) . ?
C25 H25A 0.9900 . ?
C25 H25B 0.9900 . ?
C26 H26A 0.9900 . ?
C26 H26B 0.9900 . ?
C27 C28 1.50(4) . ?
C27 C32 1.53(3) . ?
C27 H27 1.0000 . ?
C28 C29 1.53(3) . ?
C28 H28A 0.9900 . ?
C28 H28B 0.9900 . ?
C29 C30 1.54(4) . ?
C29 H29A 0.9900 . ?
C29 H29B 0.9900 . ?
C30 C31 1.56(4) . ?
C30 H30A 0.9900 . ?
C30 H30B 0.9900 . ?
C31 C32 1.50(4) . ?
C31 H31A 0.9900 . ?
C31 H31B 0.9900 . ?
C32 H32A 0.9900 . ?
C32 H32B 0.9900 . ?
C33 C38 1.54(4) . ?
C33 C34 1.55(4) . ?
C33 H33 1.0000 . ?
C34 C35 1.52(4) . ?
C34 H34A 0.9900 . ?
C34 H34B 0.9900 . ?
C35 C36 1.51(5) . ?
C35 H35A 0.9900 . ?
C35 H35B 0.9900 . ?
C36 C37 1.44(5) . ?
C36 H36A 0.9900 . ?
C36 H36B 0.9900 . ?
C37 C38 1.59(5) . ?
C37 H37A 0.9900 . ?
C37 H37B 0.9900 . ?
C38 H38A 0.9900 . ?
C38 H38B 0.9900 . ?
Cl3 C39 1.74(5) . ?
Cl4 C39 1.71(6) . ?
C39 H39A 0.9900 . ?
C39 H39B 0.9900 . ?
Cl5 C40 1.60(5) . ?
Cl6 C40 1.80(5) . ?
C40 H40A 0.9900 . ?
C40 H40B 0.9900 . ?

loop_
_geom_torsion_atom_site_label_1
_geom_torsion_atom_site_label_2
_geom_torsion_atom_site_label_3
_geom_torsion_atom_site_label_4
_geom_torsion
_geom_torsion_site_symmetry_1
_geom_torsion_site_symmetry_2
_geom_torsion_site_symmetry_3
_geom_torsion_site_symmetry_4
_geom_torsion_publ_flag
C1 Pt1 Sn1 Cl1 -115.1(8) . . . . ?
P1 Pt1 Sn1 Cl1 130.2(13) . . . . ?
I1 Pt1 Sn1 Cl1 66.6(2) . . . . ?
C1 Pt1 Sn1 Cl2 -11.0(7) . . . . ?
P1 Pt1 Sn1 Cl2 -125.7(13) . . . . ?
I1 Pt1 Sn1 Cl2 170.7(2) . . . . ?
C1 Pt1 Sn1 Pt2 115.5(7) . . . . ?
P1 Pt1 Sn1 Pt2 0.8(13) . . . . ?
I1 Pt1 Sn1 Pt2 -62.81(9) . . . . ?
C2 Pt2 Sn1 Cl1 -8.6(9) . . . . ?
P2 Pt2 Sn1 Cl1 -122.6(15) . . . . ?
I2 Pt2 Sn1 Cl1 171.6(2) . . . . ?
C2 Pt2 Sn1 Cl2 -112.7(9) . . . . ?
P2 Pt2 Sn1 Cl2 133.2(15) . . . . ?
I2 Pt2 Sn1 Cl2 67.4(2) . . . . ?
C2 Pt2 Sn1 Pt1 118.6(9) . . . . ?
P2 Pt2 Sn1 Pt1 4.5(15) . . . . ?
I2 Pt2 Sn1 Pt1 -61.30(9) . . . . ?
C1 Pt1 P1 C15 155.2(12) . . . . ?
Sn1 Pt1 P1 C15 -90.5(15) . . . . ?
I1 Pt1 P1 C15 -27.8(9) . . . . ?
C1 Pt1 P1 C3 -85.4(13) . . . . ?
Sn1 Pt1 P1 C3 28.9(18) . . . . ?
I1 Pt1 P1 C3 91.6(11) . . . . ?
C1 Pt1 P1 C9 30.8(12) . . . . ?
Sn1 Pt1 P1 C9 145.0(14) . . . . ?
I1 Pt1 P1 C9 -152.3(9) . . . . ?
C2 Pt2 P2 C27 25.8(14) . . . . ?
Sn1 Pt2 P2 C27 139.4(16) . . . . ?
I2 Pt2 P2 C27 -155.5(11) . . . . ?
C2 Pt2 P2 C21 153.3(12) . . . . ?
Sn1 Pt2 P2 C21 -93.1(17) . . . . ?
I2 Pt2 P2 C21 -28.1(9) . . . . ?
C2 Pt2 P2 C33 -86.9(14) . . . . ?
Sn1 Pt2 P2 C33 27(2) . . . . ?
I2 Pt2 P2 C33 91.8(11) . . . . ?
P1 Pt1 C1 O1 31(20) . . . . ?
Sn1 Pt1 C1 O1 -142(20) . . . . ?
I1 Pt1 C1 O1 -133(19) . . . . ?
P2 Pt2 C2 O2 73(27) . . . . ?
Sn1 Pt2 C2 O2 -100(27) . . . . ?
I2 Pt2 C2 O2 -100(28) . . . . ?
C15 P1 C3 C4 -168.6(18) . . . . ?
C9 P1 C3 C4 -53(2) . . . . ?
Pt1 P1 C3 C4 66.4(18) . . . . ?
C15 P1 C3 C8 61(2) . . . . ?
C9 P1 C3 C8 176(2) . . . . ?
Pt1 P1 C3 C8 -64(2) . . . . ?
C8 C3 C4 C5 -53(3) . . . . ?
P1 C3 C4 C5 177.1(19) . . . . ?
C3 C4 C5 C6 55(4) . . . . ?
C4 C5 C6 C7 -56(4) . . . . ?
C5 C6 C7 C8 54(4) . . . . ?
C4 C3 C8 C7 51(4) . . . . ?
P1 C3 C8 C7 -178(2) . . . . ?
C6 C7 C8 C3 -51(4) . . . . ?
C15 P1 C9 C14 63(2) . . . . ?
C3 P1 C9 C14 -52(2) . . . . ?
Pt1 P1 C9 C14 -168.5(16) . . . . ?
C15 P1 C9 C10 -82(2) . . . . ?
C3 P1 C9 C10 164(2) . . . . ?
Pt1 P1 C9 C10 47(2) . . . . ?
C14 C9 C10 C11 51(3) . . . . ?
P1 C9 C10 C11 -166(2) . . . . ?
C9 C10 C11 C12 -46(3) . . . . ?
C10 C11 C12 C13 50(4) . . . . ?
C11 C12 C13 C14 -51(3) . . . . ?
C10 C9 C14 C13 -53(3) . . . . ?
P1 C9 C14 C13 163.6(17) . . . . ?
C12 C13 C14 C9 50(3) . . . . ?
C3 P1 C15 C20 40(2) . . . . ?
C9 P1 C15 C20 -74(2) . . . . ?
Pt1 P1 C15 C20 160.1(19) . . . . ?
C3 P1 C15 C16 169.7(13) . . . . ?
C9 P1 C15 C16 55.8(18) . . . . ?
Pt1 P1 C15 C16 -70.6(15) . . . . ?
C20 C15 C16 C17 -61(2) . . . . ?
P1 C15 C16 C17 165.9(16) . . . . ?
C15 C16 C17 C18 62(3) . . . . ?
C16 C17 C18 C19 -64(4) . . . . ?
C17 C18 C19 C20 58(3) . . . . ?
C18 C19 C20 C15 -58(3) . . . . ?
C16 C15 C20 C19 62(3) . . . . ?
P1 C15 C20 C19 -168.6(19) . . . . ?
C27 P2 C21 C26 -69(2) . . . . ?
C33 P2 C21 C26 44(2) . . . . ?
Pt2 P2 C21 C26 164.9(16) . . . . ?
C27 P2 C21 C22 54(2) . . . . ?
C33 P2 C21 C22 167.7(16) . . . . ?
Pt2 P2 C21 C22 -71.7(17) . . . . ?
C26 C21 C22 C23 -68(3) . . . . ?
P2 C21 C22 C23 164.6(18) . . . . ?
C21 C22 C23 C24 62(3) . . . . ?
C22 C23 C24 C25 -60(3) . . . . ?
C23 C24 C25 C26 58(4) . . . . ?
C22 C21 C26 C25 68(2) . . . . ?
P2 C21 C26 C25 -167.5(17) . . . . ?
C24 C25 C26 C21 -61(3) . . . . ?
C21 P2 C27 C28 -74(2) . . . . ?
C33 P2 C27 C28 170.3(19) . . . . ?
Pt2 P2 C27 C28 55(2) . . . . ?
C21 P2 C27 C32 58(3) . . . . ?
C33 P2 C27 C32 -57(2) . . . . ?
Pt2 P2 C27 C32 -173(2) . . . . ?
C32 C27 C28 C29 58(3) . . . . ?
P2 C27 C28 C29 -167.1(18) . . . . ?
C27 C28 C29 C30 -55(3) . . . . ?
C28 C29 C30 C31 54(3) . . . . ?
C29 C30 C31 C32 -55(3) . . . . ?
C30 C31 C32 C27 57(3) . . . . ?
C28 C27 C32 C31 -60(3) . . . . ?
P2 C27 C32 C31 165(2) . . . . ?
C27 P2 C33 C38 173.8(19) . . . . ?
C21 P2 C33 C38 55(2) . . . . ?
Pt2 P2 C33 C38 -70(2) . . . . ?
C27 P2 C33 C34 -57(2) . . . . ?
C21 P2 C33 C34 -176(2) . . . . ?
Pt2 P2 C33 C34 60(2) . . . . ?
C38 C33 C34 C35 -52(4) . . . . ?
P2 C33 C34 C35 -180(2) . . . . ?
C33 C34 C35 C36 49(4) . . . . ?
C34 C35 C36 C37 -50(5) . . . . ?
C35 C36 C37 C38 50(4) . . . . ?
C34 C33 C38 C37 54(3) . . . . ?
P2 C33 C38 C37 -175(2) . . . . ?
C36 C37 C38 C33 -54(4) . . . . ?
